data_7057442
loop_
_publ_author_name
'Han, Shujuan'
'Zhang, Bingbing'
'Tong, Tinghao'
'Yang, Zhihua'
'Pan, Shilie'

_publ_section_title
;
 Four alkali metal molybdates with two types of Mo--O chains, ABMo3O10 (A
 = Li, B = Rb; A = Li, Na, K, B = Cs): synthesis, structure comparison and
 optical properties
;
_journal_issue 13
_journal_name_full 'New Journal of Chemistry'
_journal_page_first 10879
_journal_paper_doi 10.1039/C8NJ01893F
_journal_volume 42
_journal_year 2018
_chemical_formula_sum 'Cs K Mo3 O10'
_chemical_formula_weight 619.83
_space_group_IT_number 2
_space_group_name_Hall '-P 1'
_space_group_name_H-M_alt 'P -1'
_symmetry_cell_setting triclinic
_symmetry_space_group_name_Hall '-P 1'
_symmetry_space_group_name_H-M 'P -1'
_atom_sites_solution_primary direct
_atom_sites_solution_secondary difmap
_audit_creation_method SHELXL-97
_audit_update_record
;
2018-02-11 deposited with the CCDC.
2018-05-10 downloaded from the CCDC.
;
_cell_angle_alpha 63.930(13)
_cell_angle_beta 85.769(16)
_cell_angle_gamma 74.330(15)
_cell_formula_units_Z 2
_cell_length_a 8.195(11)
_cell_length_b 8.224(11)
_cell_length_c 8.360(12)
_cell_measurement_reflns_used 1010
_cell_measurement_temperature 293(2)
_cell_measurement_theta_max 27.16
_cell_measurement_theta_min 2.72
_cell_volume 486.6(12)
_computing_cell_refinement 'Bruker SMART'
_computing_data_collection 'Bruker SMART'
_computing_data_reduction 'Bruker SAINT'
_computing_molecular_graphics 'Bruker SHELXTL'
_computing_publication_material 'Bruker SHELXTL'
_computing_structure_refinement 'SHELXL-97 (Sheldrick, 1997)'
_computing_structure_solution 'SHELXS-97 (Sheldrick, 1990)'
_diffrn_ambient_temperature 293(2)
_diffrn_measured_fraction_theta_full 0.963
_diffrn_measured_fraction_theta_max 0.963
_diffrn_measurement_device_type 'CCD area detector'
_diffrn_measurement_method 'phi and omega scans'
_diffrn_radiation_monochromator graphite
_diffrn_radiation_source 'fine-focus sealed tube'
_diffrn_radiation_type MoK\a
_diffrn_radiation_wavelength 0.71073
_diffrn_reflns_av_R_equivalents 0.0227
_diffrn_reflns_av_sigmaI/netI 0.0525
_diffrn_reflns_limit_h_max 10
_diffrn_reflns_limit_h_min -5
_diffrn_reflns_limit_k_max 10
_diffrn_reflns_limit_k_min -10
_diffrn_reflns_limit_l_max 10
_diffrn_reflns_limit_l_min -10
_diffrn_reflns_number 2975
_diffrn_reflns_theta_full 27.43
_diffrn_reflns_theta_max 27.43
_diffrn_reflns_theta_min 2.72
_exptl_absorpt_coefficient_mu 7.955
_exptl_absorpt_correction_T_max 0.7456
_exptl_absorpt_correction_T_min 0.6032
_exptl_absorpt_correction_type none
_exptl_crystal_colour colorless
_exptl_crystal_density_diffrn 4.230
_exptl_crystal_density_method 'not measured'
_exptl_crystal_description block
_exptl_crystal_F_000 560
_refine_diff_density_max 1.584
_refine_diff_density_min -1.683
_refine_diff_density_rms 0.346
_refine_ls_extinction_coef 0.0055(6)
_refine_ls_extinction_expression Fc^*^=kFc[1+0.001xFc^2^\l^3^/sin(2\q)]^-1/4^
_refine_ls_extinction_method SHELXL
_refine_ls_goodness_of_fit_ref 1.127
_refine_ls_matrix_type full
_refine_ls_number_parameters 137
_refine_ls_number_reflns 2134
_refine_ls_number_restraints 0
_refine_ls_restrained_S_all 1.127
_refine_ls_R_factor_all 0.0515
_refine_ls_R_factor_gt 0.0393
_refine_ls_shift/su_max 0.000
_refine_ls_shift/su_mean 0.000
_refine_ls_structure_factor_coef Fsqd
_refine_ls_weighting_details 'calc w=1/[\s^2^(Fo^2^)+(0.0315P)^2^+9.1794P] where P=(Fo^2^+2Fc^2^)/3'
_refine_ls_weighting_scheme calc
_refine_ls_wR_factor_gt 0.0965
_refine_ls_wR_factor_ref 0.1069
_reflns_number_gt 1734
_reflns_number_total 2134
_reflns_threshold_expression >2sigma(I)
_cod_data_source_file c8nj01893f2.cif
_cod_data_source_block 1_CCDC1
_cod_depositor_comments
;
The following automatic conversions were performed:

'_symmetry_cell_setting' value 'Triclinic' changed to 'triclinic'
according to
/home/data/users/saulius/crontab/automatic-downloads/rss-feeds/RSC/lib/dictionaries/cif_core.dic
dictionary named 'cif_core.dic' version 2.4.2 from 2011-04-26.

Automatic conversion script
Id: cif_fix_values 4973 2017-02-22 13:04:09Z antanas 

 Adding full bibliography for 7057441--7057444.cif.
;
_cod_original_sg_symbol_H-M P-1
_cod_database_code 7057442

loop_
_symmetry_equiv_pos_as_xyz
'x, y, z'
'-x, -y, -z'

loop_
_atom_site_label
_atom_site_type_symbol
_atom_site_fract_x
_atom_site_fract_y
_atom_site_fract_z
_atom_site_U_iso_or_equiv
_atom_site_adp_type
_atom_site_occupancy
_atom_site_symmetry_multiplicity
_atom_site_calc_flag
K1 K -0.8456(3) 0.4782(3) -0.2758(3) 0.0219(5) Uani 1 1 d
Cs1 Cs -0.30998(10) 0.26951(11) -0.08641(10) 0.0259(2) Uani 1 1 d
Mo1 Mo -0.03368(11) -0.06846(12) 0.35550(11) 0.0118(2) Uani 1 1 d
Mo2 Mo 0.44965(11) -0.19855(12) 0.53547(12) 0.0130(2) Uani 1 1 d
Mo3 Mo 0.22782(11) 0.16483(12) 0.19024(11) 0.0125(2) Uani 1 1 d
O1 O 0.4049(9) 0.1000(9) 0.3681(9) 0.0118(14) Uani 1 1 d
O2 O 0.0257(9) 0.1541(9) 0.3993(9) 0.0116(14) Uani 1 1 d
O3 O 0.2627(9) -0.1315(10) 0.3878(10) 0.0150(15) Uani 1 1 d
O4 O 0.0464(10) 0.0959(10) 0.1319(9) 0.0160(15) Uani 1 1 d
O5 O 0.4155(10) -0.3751(10) 0.7303(10) 0.0229(18) Uani 1 1 d
O6 O 0.0112(10) -0.2756(11) 0.3350(10) 0.0211(17) Uani 1 1 d
O7 O 0.1625(10) 0.3989(11) 0.1169(11) 0.0240(18) Uani 1 1 d
O8 O -0.2449(10) 0.0266(11) 0.3093(10) 0.0237(18) Uani 1 1 d
O9 O -0.3537(11) -0.1430(12) -0.0259(11) 0.0253(18) Uani 1 1 d
O10 O 0.6007(10) -0.3080(12) 0.4397(13) 0.030(2) Uani 1 1 d

loop_
_atom_site_aniso_label
_atom_site_aniso_U_11
_atom_site_aniso_U_22
_atom_site_aniso_U_33
_atom_site_aniso_U_23
_atom_site_aniso_U_13
_atom_site_aniso_U_12
K1 0.0208(13) 0.0170(12) 0.0286(13) -0.0104(10) 0.0000(10) -0.0048(10)
Cs1 0.0250(4) 0.0251(4) 0.0263(4) -0.0110(3) 0.0028(3) -0.0051(3)
Mo1 0.0102(4) 0.0137(4) 0.0135(4) -0.0061(3) 0.0014(3) -0.0059(3)
Mo2 0.0101(4) 0.0109(4) 0.0181(5) -0.0055(3) -0.0013(3) -0.0037(3)
Mo3 0.0111(5) 0.0138(4) 0.0119(4) -0.0035(3) 0.0006(3) -0.0062(4)
O1 0.007(3) 0.012(3) 0.013(3) -0.005(3) -0.002(3) 0.001(3)
O2 0.012(4) 0.013(3) 0.012(3) -0.005(3) 0.006(3) -0.008(3)
O3 0.011(4) 0.018(4) 0.021(4) -0.011(3) 0.003(3) -0.006(3)
O4 0.019(4) 0.017(4) 0.011(3) -0.003(3) 0.000(3) -0.008(3)
O5 0.024(4) 0.016(4) 0.022(4) 0.001(3) -0.003(4) -0.010(3)
O6 0.022(4) 0.024(4) 0.023(4) -0.012(3) 0.002(3) -0.012(4)
O7 0.020(4) 0.015(4) 0.026(4) 0.000(3) 0.000(4) -0.004(3)
O8 0.020(4) 0.028(4) 0.021(4) -0.006(3) 0.001(3) -0.011(4)
O9 0.021(4) 0.031(5) 0.024(4) -0.013(4) 0.005(4) -0.006(4)
O10 0.009(4) 0.032(5) 0.053(6) -0.027(4) 0.005(4) -0.001(4)

loop_
_atom_type_symbol
_atom_type_description
_atom_type_scat_dispersion_real
_atom_type_scat_dispersion_imag
_atom_type_scat_source
Cs Cs -0.3680 2.1192 'International Tables Vol C Tables 4.2.6.8 and 6.1.1.4'
K K 0.2009 0.2494 'International Tables Vol C Tables 4.2.6.8 and 6.1.1.4'
Mo Mo -1.6832 0.6857 'International Tables Vol C Tables 4.2.6.8 and 6.1.1.4'
O O 0.0106 0.0060 'International Tables Vol C Tables 4.2.6.8 and 6.1.1.4'

loop_
_geom_angle_atom_site_label_1
_geom_angle_atom_site_label_2
_geom_angle_atom_site_label_3
_geom_angle
_geom_angle_site_symmetry_1
_geom_angle_site_symmetry_3
O6 K1 O2 112.2(3) 2_455 2_465
O6 K1 O5 159.1(3) 2_455 1_464
O2 K1 O5 81.9(2) 2_465 1_464
O6 K1 O10 79.9(3) 2_455 2
O2 K1 O10 129.3(3) 2_465 2
O5 K1 O10 79.2(3) 1_464 2
O6 K1 O9 91.1(3) 2_455 2_455
O2 K1 O9 146.5(2) 2_465 2_455
O5 K1 O9 83.5(3) 1_464 2_455
O10 K1 O9 76.6(3) 2 2_455
O6 K1 O7 84.5(3) 2_455 2_465
O2 K1 O7 57.5(2) 2_465 2_465
O5 K1 O7 116.4(3) 1_464 2_465
O10 K1 O7 164.4(3) 2 2_465
O9 K1 O7 104.0(2) 2_455 2_465
O6 K1 O7 112.0(2) 2_455 1_455
O2 K1 O7 95.8(2) 2_465 1_455
O5 K1 O7 80.3(2) 1_464 1_455
O10 K1 O7 126.1(3) 2 1_455
O9 K1 O7 51.9(2) 2_455 1_455
O7 K1 O7 60.5(3) 2_465 1_455
O6 K1 O6 76.3(3) 2_455 1_464
O2 K1 O6 56.6(2) 2_465 1_464
O5 K1 O6 101.2(2) 1_464 1_464
O10 K1 O6 81.7(3) 2 1_464
O9 K1 O6 156.6(2) 2_455 1_464
O7 K1 O6 94.5(2) 2_465 1_464
O7 K1 O6 151.3(2) 1_455 1_464
O6 K1 Mo3 92.9(2) 2_455 1_455
O2 K1 Mo3 122.81(16) 2_465 1_455
O5 K1 Mo3 91.70(18) 1_464 1_455
O10 K1 Mo3 104.5(2) 2 1_455
O9 K1 Mo3 28.03(16) 2_455 1_455
O7 K1 Mo3 76.30(17) 2_465 1_455
O7 K1 Mo3 27.85(16) 1_455 1_455
O6 K1 Mo3 166.61(17) 1_464 1_455
O6 K1 Mo1 98.8(2) 2_455 1_464
O2 K1 Mo1 29.60(15) 2_465 1_464
O5 K1 Mo1 86.26(19) 1_464 1_464
O10 K1 Mo1 102.3(2) 2 1_464
O9 K1 Mo1 169.71(19) 2_455 1_464
O7 K1 Mo1 79.93(17) 2_465 1_464
O7 K1 Mo1 125.37(18) 1_455 1_464
O6 K1 Mo1 28.18(14) 1_464 1_464
Mo3 K1 Mo1 152.31(8) 1_455 1_464
O6 K1 Mo2 146.1(2) 2_455 1_464
O2 K1 Mo2 69.28(18) 2_465 1_464
O5 K1 Mo2 23.45(16) 1_464 1_464
O10 K1 Mo2 75.1(2) 2 1_464
O9 K1 Mo2 104.7(2) 2_455 1_464
O7 K1 Mo2 119.06(19) 2_465 1_464
O7 K1 Mo2 101.18(17) 1_455 1_464
O6 K1 Mo2 77.76(16) 1_464 1_464
Mo3 K1 Mo2 115.14(9) 1_455 1_464
Mo1 K1 Mo2 65.33(9) 1_464 1_464
O6 K1 Mo3 99.9(2) 2_455 2_465
O2 K1 Mo3 34.92(14) 2_465 2_465
O5 K1 Mo3 100.2(2) 1_464 2_465
O10 K1 Mo3 162.9(2) 2 2_465
O9 K1 Mo3 120.47(19) 2_455 2_465
O7 K1 Mo3 23.14(15) 2_465 2_465
O7 K1 Mo3 70.04(16) 1_455 2_465
O6 K1 Mo3 81.60(18) 1_464 2_465
Mo3 K1 Mo3 92.67(9) 1_455 2_465
Mo1 K1 Mo3 60.70(9) 1_464 2_465
Mo2 K1 Mo3 97.41(12) 1_464 2_465
O5 Cs1 O8 127.4(2) 1_464 .
O5 Cs1 O6 108.3(2) 1_464 2
O8 Cs1 O6 119.4(2) . 2
O5 Cs1 O9 76.2(2) 1_464 2_455
O8 Cs1 O9 77.3(2) . 2_455
O6 Cs1 O9 144.6(2) 2 2_455
O5 Cs1 O3 98.7(2) 1_464 2
O8 Cs1 O3 126.7(2) . 2
O6 Cs1 O3 53.0(2) 2 2
O9 Cs1 O3 91.7(2) 2_455 2
O5 Cs1 O7 73.6(2) 1_464 2_565
O8 Cs1 O7 98.6(2) . 2_565
O6 Cs1 O7 73.9(2) 2 2_565
O9 Cs1 O7 137.9(2) 2_455 2_565
O3 Cs1 O7 121.3(2) 2 2_565
O5 Cs1 O4 143.8(2) 1_464 .
O8 Cs1 O4 53.1(2) . .
O6 Cs1 O4 68.5(2) 2 .
O9 Cs1 O4 128.3(2) 2_455 .
O3 Cs1 O4 105.7(2) 2 .
O7 Cs1 O4 70.9(2) 2_565 .
O5 Cs1 O9 121.7(2) 1_464 .
O8 Cs1 O9 75.4(2) . .
O6 Cs1 O9 96.1(2) 2 .
O9 Cs1 O9 55.8(3) 2_455 .
O3 Cs1 O9 56.44(19) 2 .
O7 Cs1 O9 164.3(2) 2_565 .
O4 Cs1 O9 94.3(2) . .
O5 Cs1 O4 144.6(2) 1_464 2
O8 Cs1 O4 85.6(2) . 2
O6 Cs1 O4 52.43(19) 2 2
O9 Cs1 O4 103.2(2) 2_455 2
O3 Cs1 O4 45.96(19) 2 2
O7 Cs1 O4 118.5(2) 2_565 2
O4 Cs1 O4 63.6(2) . 2
O9 Cs1 O4 47.4(2) . 2
O5 Cs1 O5 81.3(2) 1_464 2_556
O8 Cs1 O5 49.1(2) . 2_556
O6 Cs1 O5 136.8(2) 2 2_556
O9 Cs1 O5 78.2(2) 2_455 2_556
O3 Cs1 O5 169.65(18) 2 2_556
O7 Cs1 O5 68.8(2) 2_565 2_556
O4 Cs1 O5 79.3(2) . 2_556
O9 Cs1 O5 114.72(19) . 2_556
O4 Cs1 O5 133.79(18) 2 2_556
O5 Cs1 O10 61.0(2) 1_464 2
O8 Cs1 O10 134.4(2) . 2
O6 Cs1 O10 90.1(2) 2 2
O9 Cs1 O10 60.7(2) 2_455 2
O3 Cs1 O10 45.13(19) 2 2
O7 Cs1 O10 123.9(2) 2_565 2
O4 Cs1 O10 150.47(18) . 2
O9 Cs1 O10 67.0(2) . 2
O4 Cs1 O10 87.35(19) 2 2
O5 Cs1 O10 128.7(2) 2_556 2
O5 Cs1 Mo3 124.07(18) 1_464 2
O8 Cs1 Mo3 92.71(18) . 2
O6 Cs1 Mo3 71.15(15) 2 2
O9 Cs1 Mo3 77.50(16) 2_455 2
O3 Cs1 Mo3 34.45(13) 2 2
O7 Cs1 Mo3 144.43(16) 2_565 2
O4 Cs1 Mo3 90.05(14) . 2
O9 Cs1 Mo3 25.54(14) . 2
O4 Cs1 Mo3 28.88(14) 2 2
O5 Cs1 Mo3 138.43(12) 2_556 2
O10 Cs1 Mo3 63.05(13) 2 2
O8 Mo1 O6 105.7(4) . .
O8 Mo1 O2 100.1(3) . 2_556
O6 Mo1 O2 101.8(3) . 2_556
O8 Mo1 O4 98.7(4) . .
O6 Mo1 O4 101.4(3) . .
O2 Mo1 O4 144.7(3) 2_556 .
O8 Mo1 O2 98.5(3) . .
O6 Mo1 O2 155.7(3) . .
O2 Mo1 O2 75.1(3) 2_556 .
O4 Mo1 O2 72.7(3) . .
O8 Mo1 O3 167.4(3) . .
O6 Mo1 O3 84.7(3) . .
O2 Mo1 O3 84.4(3) 2_556 .
O4 Mo1 O3 71.7(3) . .
O2 Mo1 O3 71.1(3) . .
O8 Mo1 Mo3 122.3(3) . .
O6 Mo1 Mo3 114.4(3) . .
O2 Mo1 Mo3 109.8(2) 2_556 .
O4 Mo1 Mo3 35.5(2) . .
O2 Mo1 Mo3 47.92(18) . .
O3 Mo1 Mo3 45.33(18) . .
O8 Mo1 Mo1 101.7(3) . 2_556
O6 Mo1 Mo1 137.8(3) . 2_556
O2 Mo1 Mo1 41.3(2) 2_556 2_556
O4 Mo1 Mo1 105.5(2) . 2_556
O2 Mo1 Mo1 33.83(17) . 2_556
O3 Mo1 Mo1 73.88(18) . 2_556
Mo3 Mo1 Mo1 74.76(8) . 2_556
O8 Mo1 K1 124.1(3) . 1_646
O6 Mo1 K1 57.8(3) . 1_646
O2 Mo1 K1 46.8(2) 2_556 1_646
O4 Mo1 K1 135.2(2) . 1_646
O2 Mo1 K1 109.3(2) . 1_646
O3 Mo1 K1 67.46(18) . 1_646
Mo3 Mo1 K1 112.21(10) . 1_646
Mo1 Mo1 K1 80.27(12) 2_556 1_646
O8 Mo1 Cs1 46.7(3) . .
O6 Mo1 Cs1 99.7(3) . .
O2 Mo1 Cs1 144.7(2) 2_556 .
O4 Mo1 Cs1 54.0(2) . .
O2 Mo1 Cs1 95.6(2) . .
O3 Mo1 Cs1 125.41(18) . .
Mo3 Mo1 Cs1 85.92(9) . .
Mo1 Mo1 Cs1 122.46(10) 2_556 .
K1 Mo1 Cs1 155.00(5) 1_646 .
O8 Mo1 Cs1 129.2(3) . 2
O6 Mo1 Cs1 48.7(3) . 2
O2 Mo1 Cs1 125.2(2) 2_556 2
O4 Mo1 Cs1 58.1(2) . 2
O2 Mo1 Cs1 113.02(19) . 2
O3 Mo1 Cs1 53.02(18) . 2
Mo3 Mo1 Cs1 66.21(9) . 2
Mo1 Mo1 Cs1 126.79(8) 2_556 2
K1 Mo1 Cs1 82.49(11) 1_646 2
Cs1 Mo1 Cs1 89.97(11) . 2
O8 Mo1 K1 80.4(3) . 2_455
O6 Mo1 K1 25.4(3) . 2_455
O2 Mo1 K1 104.6(2) 2_556 2_455
O4 Mo1 K1 107.8(2) . 2_455
O2 Mo1 K1 178.81(19) . 2_455
O3 Mo1 K1 110.08(18) . 2_455
Mo3 Mo1 K1 133.06(7) . 2_455
Mo1 Mo1 K1 145.92(6) 2_556 2_455
K1 Mo1 K1 71.14(12) 1_646 2_455
Cs1 Mo1 K1 83.92(10) . 2_455
Cs1 Mo1 K1 68.09(8) 2 2_455
O10 Mo2 O5 104.6(4) . .
O10 Mo2 O3 100.6(4) . .
O5 Mo2 O3 104.7(4) . .
O10 Mo2 O1 98.9(4) . 2_656
O5 Mo2 O1 99.0(4) . 2_656
O3 Mo2 O1 144.1(3) . 2_656
O10 Mo2 O1 106.6(4) . .
O5 Mo2 O1 148.4(3) . .
O3 Mo2 O1 74.1(3) . .
O1 Mo2 O1 71.6(3) 2_656 .
O10 Mo2 K1 104.0(3) . 1_646
O5 Mo2 K1 39.7(3) . 1_646
O3 Mo2 K1 65.7(2) . 1_646
O1 Mo2 K1 136.6(2) 2_656 1_646
O1 Mo2 K1 132.9(2) . 1_646
O10 Mo2 Cs1 70.3(3) . 1_646
O5 Mo2 Cs1 38.4(3) . 1_646
O3 Mo2 Cs1 127.3(2) . 1_646
O1 Mo2 Cs1 87.6(2) 2_656 1_646
O1 Mo2 Cs1 158.46(19) . 1_646
K1 Mo2 Cs1 66.81(10) 1_646 1_646
O10 Mo2 Cs1 60.4(3) . 2
O5 Mo2 Cs1 110.1(3) . 2
O3 Mo2 Cs1 40.3(2) . 2
O1 Mo2 Cs1 147.4(2) 2_656 2
O1 Mo2 Cs1 89.6(2) . 2
K1 Mo2 Cs1 75.57(8) 1_646 2
Cs1 Mo2 Cs1 106.02(10) 1_646 2
O10 Mo2 Cs1 137.8(3) . 2_556
O5 Mo2 Cs1 43.2(3) . 2_556
O3 Mo2 Cs1 112.5(2) . 2_556
O1 Mo2 Cs1 68.9(2) 2_656 2_556
O1 Mo2 Cs1 107.01(19) . 2_556
K1 Mo2 Cs1 69.34(5) 1_646 2_556
Cs1 Mo2 Cs1 69.03(7) 1_646 2_556
Cs1 Mo2 Cs1 143.53(7) 2 2_556
O7 Mo3 O9 102.1(4) . 2
O7 Mo3 O4 105.7(4) . .
O9 Mo3 O4 96.3(4) 2 .
O7 Mo3 O1 100.7(4) . .
O9 Mo3 O1 98.6(4) 2 .
O4 Mo3 O1 146.1(3) . .
O7 Mo3 O3 155.3(3) . .
O9 Mo3 O3 102.1(3) 2 .
O4 Mo3 O3 76.1(3) . .
O1 Mo3 O3 71.0(3) . .
O7 Mo3 O2 85.5(3) . .
O9 Mo3 O2 167.0(3) 2 .
O4 Mo3 O2 71.3(3) . .
O1 Mo3 O2 90.2(3) . .
O3 Mo3 O2 71.6(3) . .
O7 Mo3 Mo1 118.7(3) . .
O9 Mo3 Mo1 122.3(3) 2 .
O4 Mo3 Mo1 36.9(2) . .
O1 Mo3 Mo1 110.7(2) . .
O3 Mo3 Mo1 49.09(19) . .
O2 Mo3 Mo1 44.93(17) . .
O7 Mo3 K1 58.2(3) . 1_655
O9 Mo3 K1 54.6(3) 2 1_655
O4 Mo3 K1 79.3(2) . 1_655
O1 Mo3 K1 133.6(2) . 1_655
O3 Mo3 K1 143.75(19) . 1_655
O2 Mo3 K1 124.2(2) . 1_655
Mo1 Mo3 K1 115.61(7) . 1_655
O7 Mo3 Cs1 148.5(3) . 2
O9 Mo3 Cs1 57.3(3) 2 2
O4 Mo3 Cs1 58.8(2) . 2
O1 Mo3 Cs1 105.6(2) . 2
O3 Mo3 Cs1 53.6(2) . 2
O2 Mo3 Cs1 111.12(17) . 2
Mo1 Mo3 Cs1 67.24(7) . 2
K1 Mo3 Cs1 90.83(11) 1_655 2
O7 Mo3 K1 43.9(3) . 2_465
O9 Mo3 K1 141.4(3) 2 2_465
O4 Mo3 K1 80.9(3) . 2_465
O1 Mo3 K1 104.8(2) . 2_465
O3 Mo3 K1 114.3(2) . 2_465
O2 Mo3 K1 42.66(18) . 2_465
Mo1 Mo3 K1 77.04(11) . 2_465
K1 Mo3 K1 87.33(9) 1_655 2_465
Cs1 Mo3 K1 139.26(7) 2 2_465
O7 Mo3 Cs1 85.1(3) . 1_655
O9 Mo3 Cs1 35.1(3) 2 1_655
O4 Mo3 Cs1 130.8(2) . 1_655
O1 Mo3 Cs1 71.8(2) . 1_655
O3 Mo3 Cs1 112.74(19) . 1_655
O2 Mo3 Cs1 157.75(18) . 1_655
Mo1 Mo3 Cs1 153.90(5) . 1_655
K1 Mo3 Cs1 66.07(7) 1_655 1_655
Cs1 Mo3 Cs1 86.89(5) 2 1_655
K1 Mo3 Cs1 128.39(8) 2_465 1_655
Mo3 O1 Mo2 145.5(4) . 2_656
Mo3 O1 Mo2 106.0(3) . .
Mo2 O1 Mo2 108.4(3) 2_656 .
Mo1 O2 Mo1 104.9(3) 2_556 .
Mo1 O2 Mo3 134.4(4) 2_556 .
Mo1 O2 Mo3 87.2(2) . .
Mo1 O2 K1 103.6(3) 2_556 2_465
Mo1 O2 K1 127.9(3) . 2_465
Mo3 O2 K1 102.4(2) . 2_465
Mo2 O3 Mo3 108.0(3) . .
Mo2 O3 Mo1 147.8(4) . .
Mo3 O3 Mo1 85.6(3) . .
Mo2 O3 Cs1 117.4(3) . 2
Mo3 O3 Cs1 92.0(3) . 2
Mo1 O3 Cs1 90.3(2) . 2
Mo3 O4 Mo1 107.5(4) . .
Mo3 O4 Cs1 142.1(3) . .
Mo1 O4 Cs1 96.2(3) . .
Mo3 O4 Cs1 92.3(3) . 2
Mo1 O4 Cs1 92.2(3) . 2
Cs1 O4 Cs1 116.4(2) . 2
Mo2 O5 K1 116.8(4) . 1_646
Mo2 O5 Cs1 120.8(4) . 1_646
K1 O5 Cs1 99.9(3) 1_646 1_646
Mo2 O5 Cs1 116.9(4) . 2_556
K1 O5 Cs1 100.0(2) 1_646 2_556
Cs1 O5 Cs1 98.7(2) 1_646 2_556
Mo1 O6 K1 138.3(4) . 2_455
Mo1 O6 Cs1 106.5(3) . 2
K1 O6 Cs1 103.3(3) 2_455 2
Mo1 O6 K1 94.0(3) . 1_646
K1 O6 K1 103.7(3) 2_455 1_646
Cs1 O6 K1 108.2(3) 2 1_646
Mo3 O7 K1 112.9(4) . 2_465
Mo3 O7 K1 94.0(3) . 1_655
K1 O7 K1 119.5(3) 2_465 1_655
Mo3 O7 Cs1 138.5(4) . 2_565
K1 O7 Cs1 94.0(2) 2_465 2_565
K1 O7 Cs1 99.5(2) 1_655 2_565
Mo1 O8 Cs1 109.2(3) . .
Mo3 O9 K1 97.4(4) 2 2_455
Mo3 O9 Cs1 126.8(4) 2 2_455
K1 O9 Cs1 92.2(2) 2_455 2_455
Mo3 O9 Cs1 97.1(3) 2 .
K1 O9 Cs1 116.9(3) 2_455 .
Cs1 O9 Cs1 124.2(3) 2_455 .
Mo2 O10 K1 178.6(5) . 2
Mo2 O10 Cs1 96.7(3) . 2
K1 O10 Cs1 82.7(2) 2 2

loop_
_geom_bond_atom_site_label_1
_geom_bond_atom_site_label_2
_geom_bond_distance
_geom_bond_site_symmetry_2
K1 O6 2.629(8) 2_455
K1 O2 2.731(8) 2_465
K1 O5 2.739(9) 1_464
K1 O10 2.762(9) 2
K1 O9 2.948(9) 2_455
K1 O7 2.964(9) 2_465
K1 O7 3.056(10) 1_455
K1 O6 3.090(9) 1_464
K1 Mo3 3.587(5) 1_455
K1 Mo1 3.643(4) 1_464
K1 Mo2 3.825(4) 1_464
K1 Mo3 3.935(4) 2_465
Cs1 O5 2.995(8) 1_464
Cs1 O8 3.016(9) .
Cs1 O6 3.089(8) 2
Cs1 O9 3.142(9) 2_455
Cs1 O3 3.150(8) 2
Cs1 O7 3.176(9) 2_565
Cs1 O4 3.184(8) .
Cs1 O9 3.319(10) .
Cs1 O4 3.349(8) 2
Cs1 O5 3.443(9) 2_556
Cs1 O10 3.783(10) 2
Cs1 Mo3 3.912(5) 2
Mo1 O8 1.691(9) .
Mo1 O6 1.725(8) .
Mo1 O2 1.852(7) 2_556
Mo1 O4 1.957(7) .
Mo1 O2 2.195(7) .
Mo1 O3 2.353(8) .
Mo1 Mo3 3.104(3) .
Mo1 Mo1 3.215(4) 2_556
Mo1 K1 3.643(4) 1_646
Mo1 Cs1 3.943(4) 2
Mo1 K1 4.080(5) 2_455
Mo2 O10 1.694(8) .
Mo2 O5 1.706(7) .
Mo2 O3 1.843(8) .
Mo2 O1 1.992(7) 2_656
Mo2 O1 2.166(7) .
Mo2 K1 3.825(4) 1_646
Mo2 Cs1 4.138(4) 1_646
Mo2 Cs1 4.320(5) 2
Mo2 Cs1 4.482(6) 2_556
Mo3 O7 1.680(8) .
Mo3 O9 1.700(8) 2
Mo3 O4 1.891(8) .
Mo3 O1 1.950(7) .
Mo3 O3 2.214(8) .
Mo3 O2 2.307(7) .
Mo3 K1 3.587(5) 1_655
Mo3 Cs1 3.912(5) 2
Mo3 K1 3.935(4) 2_465
Mo3 Cs1 4.377(5) 1_655
O1 Mo2 1.992(7) 2_656
O2 Mo1 1.852(7) 2_556
O2 K1 2.731(8) 2_465
O3 Cs1 3.150(8) 2
O4 Cs1 3.349(8) 2
O5 K1 2.739(9) 1_646
O5 Cs1 2.995(8) 1_646
O5 Cs1 3.443(9) 2_556
O6 K1 2.629(8) 2_455
O6 Cs1 3.089(8) 2
O6 K1 3.090(9) 1_646
O7 K1 2.964(9) 2_465
O7 K1 3.056(10) 1_655
O7 Cs1 3.176(9) 2_565
O9 Mo3 1.700(8) 2
O9 K1 2.948(9) 2_455
O9 Cs1 3.142(9) 2_455
O10 K1 2.762(9) 2
O10 Cs1 3.783(10) 2

loop_
_geom_torsion_atom_site_label_1
_geom_torsion_atom_site_label_2
_geom_torsion_atom_site_label_3
_geom_torsion_atom_site_label_4
_geom_torsion
_geom_torsion_site_symmetry_1
_geom_torsion_site_symmetry_4
O5 Cs1 Mo1 O8 51.3(5) 1_464 .
O6 Cs1 Mo1 O8 -174.7(4) 2 .
O9 Cs1 Mo1 O8 -27.1(4) 2_455 .
O3 Cs1 Mo1 O8 -123.3(4) 2 .
O7 Cs1 Mo1 O8 111.5(4) 2_565 .
O4 Cs1 Mo1 O8 160.3(5) . .
O9 Cs1 Mo1 O8 -79.5(4) . .
O4 Cs1 Mo1 O8 -128.0(4) 2 .
O5 Cs1 Mo1 O8 45.2(4) 2_556 .
O10 Cs1 Mo1 O8 -76.5(4) 2 .
Mo3 Cs1 Mo1 O8 -104.0(4) 2 .
O5 Cs1 Mo1 O6 153.8(4) 1_464 .
O8 Cs1 Mo1 O6 102.5(5) . .
O6 Cs1 Mo1 O6 -72.2(3) 2 .
O9 Cs1 Mo1 O6 75.3(3) 2_455 .
O3 Cs1 Mo1 O6 -20.8(3) 2 .
O7 Cs1 Mo1 O6 -146.0(3) 2_565 .
O4 Cs1 Mo1 O6 -97.2(4) . .
O9 Cs1 Mo1 O6 23.0(3) . .
O4 Cs1 Mo1 O6 -25.5(3) 2 .
O5 Cs1 Mo1 O6 147.7(3) 2_556 .
O10 Cs1 Mo1 O6 26.0(3) 2 .
Mo3 Cs1 Mo1 O6 -1.5(3) 2 .
O5 Cs1 Mo1 O2 27.0(4) 1_464 2_556
O8 Cs1 Mo1 O2 -24.4(5) . 2_556
O6 Cs1 Mo1 O2 161.0(4) 2 2_556
O9 Cs1 Mo1 O2 -51.5(4) 2_455 2_556
O3 Cs1 Mo1 O2 -147.7(4) 2 2_556
O7 Cs1 Mo1 O2 87.1(4) 2_565 2_556
O4 Cs1 Mo1 O2 136.0(5) . 2_556
O9 Cs1 Mo1 O2 -103.9(4) . 2_556
O4 Cs1 Mo1 O2 -152.4(4) 2 2_556
O5 Cs1 Mo1 O2 20.8(4) 2_556 2_556
O10 Cs1 Mo1 O2 -100.8(4) 2 2_556
Mo3 Cs1 Mo1 O2 -128.3(4) 2 2_556
O5 Cs1 Mo1 O4 -109.0(4) 1_464 .
O8 Cs1 Mo1 O4 -160.3(5) . .
O6 Cs1 Mo1 O4 25.0(3) 2 .
O9 Cs1 Mo1 O4 172.5(3) 2_455 .
O3 Cs1 Mo1 O4 76.3(3) 2 .
O7 Cs1 Mo1 O4 -48.8(3) 2_565 .
O9 Cs1 Mo1 O4 120.2(3) . .
O4 Cs1 Mo1 O4 71.6(3) 2 .
O5 Cs1 Mo1 O4 -115.1(3) 2_556 .
O10 Cs1 Mo1 O4 123.2(3) 2 .
Mo3 Cs1 Mo1 O4 95.7(3) 2 .
O5 Cs1 Mo1 O2 -45.1(3) 1_464 .
O8 Cs1 Mo1 O2 -96.4(4) . .
O6 Cs1 Mo1 O2 88.9(2) 2 .
O9 Cs1 Mo1 O2 -123.6(2) 2_455 .
O3 Cs1 Mo1 O2 140.2(2) 2 .
O7 Cs1 Mo1 O2 15.0(2) 2_565 .
O4 Cs1 Mo1 O2 63.9(3) . .
O9 Cs1 Mo1 O2 -176.0(2) . .
O4 Cs1 Mo1 O2 135.5(2) 2 .
O5 Cs1 Mo1 O2 -51.2(2) 2_556 .
O10 Cs1 Mo1 O2 -172.9(3) 2 .
Mo3 Cs1 Mo1 O2 159.60(18) 2 .
O5 Cs1 Mo1 O3 -115.9(3) 1_464 .
O8 Cs1 Mo1 O3 -167.2(4) . .
O6 Cs1 Mo1 O3 18.2(3) 2 .
O9 Cs1 Mo1 O3 165.7(3) 2_455 .
O3 Cs1 Mo1 O3 69.5(3) 2 .
O7 Cs1 Mo1 O3 -55.7(3) 2_565 .
O4 Cs1 Mo1 O3 -6.8(3) . .
O9 Cs1 Mo1 O3 113.3(3) . .
O4 Cs1 Mo1 O3 64.8(3) 2 .
O5 Cs1 Mo1 O3 -122.0(3) 2_556 .
O10 Cs1 Mo1 O3 116.4(3) 2 .
Mo3 Cs1 Mo1 O3 88.9(2) 2 .
O5 Cs1 Mo1 Mo3 -92.1(3) 1_464 .
O8 Cs1 Mo1 Mo3 -143.4(4) . .
O6 Cs1 Mo1 Mo3 41.90(15) 2 .
O9 Cs1 Mo1 Mo3 -170.57(15) 2_455 .
O3 Cs1 Mo1 Mo3 93.25(17) 2 .
O7 Cs1 Mo1 Mo3 -31.94(15) 2_565 .
O4 Cs1 Mo1 Mo3 16.9(3) . .
O9 Cs1 Mo1 Mo3 137.06(15) . .
O4 Cs1 Mo1 Mo3 88.55(16) 2 .
O5 Cs1 Mo1 Mo3 -98.23(17) 2_556 .
O10 Cs1 Mo1 Mo3 140.1(2) 2 .
Mo3 Cs1 Mo1 Mo3 112.61(7) 2 .
O5 Cs1 Mo1 Mo1 -23.1(3) 1_464 2_556
O8 Cs1 Mo1 Mo1 -74.4(4) . 2_556
O6 Cs1 Mo1 Mo1 110.95(15) 2 2_556
O9 Cs1 Mo1 Mo1 -101.52(17) 2_455 2_556
O3 Cs1 Mo1 Mo1 162.30(15) 2 2_556
O7 Cs1 Mo1 Mo1 37.10(16) 2_565 2_556
O4 Cs1 Mo1 Mo1 85.9(3) . 2_556
O9 Cs1 Mo1 Mo1 -153.89(15) . 2_556
O4 Cs1 Mo1 Mo1 157.60(14) 2 2_556
O5 Cs1 Mo1 Mo1 -29.19(15) 2_556 2_556
O10 Cs1 Mo1 Mo1 -150.9(2) 2 2_556
Mo3 Cs1 Mo1 Mo1 -178.34(5) 2 2_556
O5 Cs1 Mo1 K1 129.8(3) 1_464 1_646
O8 Cs1 Mo1 K1 78.5(4) . 1_646
O6 Cs1 Mo1 K1 -96.15(19) 2 1_646
O9 Cs1 Mo1 K1 51.38(19) 2_455 1_646
O3 Cs1 Mo1 K1 -44.80(19) 2 1_646
O7 Cs1 Mo1 K1 -170.00(19) 2_565 1_646
O4 Cs1 Mo1 K1 -121.1(3) . 1_646
O9 Cs1 Mo1 K1 -0.99(18) . 1_646
O4 Cs1 Mo1 K1 -49.50(18) 2 1_646
O5 Cs1 Mo1 K1 123.71(19) 2_556 1_646
O10 Cs1 Mo1 K1 2.0(3) 2 1_646
Mo3 Cs1 Mo1 K1 -25.44(12) 2 1_646
O5 Cs1 Mo1 Cs1 -158.3(3) 1_464 2
O8 Cs1 Mo1 Cs1 150.4(4) . 2
O6 Cs1 Mo1 Cs1 -24.24(14) 2 2
O9 Cs1 Mo1 Cs1 123.29(17) 2_455 2
O3 Cs1 Mo1 Cs1 27.11(14) 2 2
O7 Cs1 Mo1 Cs1 -98.09(17) 2_565 2
O4 Cs1 Mo1 Cs1 -49.2(3) . 2
O9 Cs1 Mo1 Cs1 70.91(16) . 2
O4 Cs1 Mo1 Cs1 22.41(13) 2 2
O5 Cs1 Mo1 Cs1 -164.38(14) 2_556 2
O10 Cs1 Mo1 Cs1 74.0(2) 2 2
Mo3 Cs1 Mo1 Cs1 46.47(4) 2 2
O5 Cs1 Mo1 K1 133.8(3) 1_464 2_455
O8 Cs1 Mo1 K1 82.5(4) . 2_455
O6 Cs1 Mo1 K1 -92.20(15) 2 2_455
O9 Cs1 Mo1 K1 55.33(16) 2_455 2_455
O3 Cs1 Mo1 K1 -40.85(16) 2 2_455
O7 Cs1 Mo1 K1 -166.05(15) 2_565 2_455
O4 Cs1 Mo1 K1 -117.2(3) . 2_455
O9 Cs1 Mo1 K1 2.96(14) . 2_455
O4 Cs1 Mo1 K1 -45.55(15) 2 2_455
O5 Cs1 Mo1 K1 127.66(16) 2_556 2_455
O10 Cs1 Mo1 K1 6.0(2) 2 2_455
Mo3 Cs1 Mo1 K1 -21.49(5) 2 2_455
O8 Mo1 Mo3 O7 22.9(5) . .
O6 Mo1 Mo3 O7 152.6(4) . .
O2 Mo1 Mo3 O7 -93.7(4) 2_556 .
O4 Mo1 Mo3 O7 77.7(5) . .
O2 Mo1 Mo3 O7 -47.5(4) . .
O3 Mo1 Mo3 O7 -153.7(4) . .
Mo1 Mo1 Mo3 O7 -71.4(3) 2_556 .
K1 Mo1 Mo3 O7 -144.0(3) 1_646 .
Cs1 Mo1 Mo3 O7 53.8(3) . .
Cs1 Mo1 Mo3 O7 145.6(3) 2 .
K1 Mo1 Mo3 O7 131.6(3) 2_455 .
O8 Mo1 Mo3 O9 -106.0(5) . 2
O6 Mo1 Mo3 O9 23.6(5) . 2
O2 Mo1 Mo3 O9 137.3(4) 2_556 2
O4 Mo1 Mo3 O9 -51.3(5) . 2
O2 Mo1 Mo3 O9 -176.5(4) . 2
O3 Mo1 Mo3 O9 77.3(4) . 2
Mo1 Mo1 Mo3 O9 159.6(3) 2_556 2
K1 Mo1 Mo3 O9 87.1(4) 1_646 2
Cs1 Mo1 Mo3 O9 -75.2(4) . 2
Cs1 Mo1 Mo3 O9 16.6(3) 2 2
K1 Mo1 Mo3 O9 2.6(4) 2_455 2
O8 Mo1 Mo3 O4 -54.8(5) . .
O6 Mo1 Mo3 O4 74.9(5) . .
O2 Mo1 Mo3 O4 -171.4(4) 2_556 .
O2 Mo1 Mo3 O4 -125.2(5) . .
O3 Mo1 Mo3 O4 128.6(5) . .
Mo1 Mo1 Mo3 O4 -149.1(4) 2_556 .
K1 Mo1 Mo3 O4 138.3(4) 1_646 .
Cs1 Mo1 Mo3 O4 -23.9(4) . .
Cs1 Mo1 Mo3 O4 67.9(4) 2 .
K1 Mo1 Mo3 O4 53.9(4) 2_455 .
O8 Mo1 Mo3 O1 138.5(4) . .
O6 Mo1 Mo3 O1 -91.8(4) . .
O2 Mo1 Mo3 O1 21.9(3) 2_556 .
O4 Mo1 Mo3 O1 -166.7(4) . .
O2 Mo1 Mo3 O1 68.1(3) . .
O3 Mo1 Mo3 O1 -38.1(3) . .
Mo1 Mo1 Mo3 O1 44.1(2) 2_556 .
K1 Mo1 Mo3 O1 -28.4(2) 1_646 .
Cs1 Mo1 Mo3 O1 169.4(2) . .
Cs1 Mo1 Mo3 O1 -98.8(2) 2 .
K1 Mo1 Mo3 O1 -112.8(2) 2_455 .
O8 Mo1 Mo3 O3 176.6(4) . .
O6 Mo1 Mo3 O3 -53.8(4) . .
O2 Mo1 Mo3 O3 59.9(3) 2_556 .
O4 Mo1 Mo3 O3 -128.6(5) . .
O2 Mo1 Mo3 O3 106.2(4) . .
Mo1 Mo1 Mo3 O3 82.2(3) 2_556 .
K1 Mo1 Mo3 O3 9.7(2) 1_646 .
Cs1 Mo1 Mo3 O3 -152.5(2) . .
Cs1 Mo1 Mo3 O3 -60.8(3) 2 .
K1 Mo1 Mo3 O3 -74.8(3) 2_455 .
O8 Mo1 Mo3 O2 70.5(4) . .
O6 Mo1 Mo3 O2 -159.9(4) . .
O2 Mo1 Mo3 O2 -46.2(4) 2_556 .
O4 Mo1 Mo3 O2 125.2(5) . .
O3 Mo1 Mo3 O2 -106.2(4) . .
Mo1 Mo1 Mo3 O2 -23.9(2) 2_556 .
K1 Mo1 Mo3 O2 -96.4(3) 1_646 .
Cs1 Mo1 Mo3 O2 101.3(3) . .
Cs1 Mo1 Mo3 O2 -166.9(2) 2 .
K1 Mo1 Mo3 O2 179.1(3) 2_455 .
O8 Mo1 Mo3 K1 -43.2(3) . 1_655
O6 Mo1 Mo3 K1 86.4(3) . 1_655
O2 Mo1 Mo3 K1 -159.9(2) 2_556 1_655
O4 Mo1 Mo3 K1 11.5(4) . 1_655
O2 Mo1 Mo3 K1 -113.7(3) . 1_655
O3 Mo1 Mo3 K1 140.2(3) . 1_655
Mo1 Mo1 Mo3 K1 -137.61(9) 2_556 1_655
K1 Mo1 Mo3 K1 149.88(9) 1_646 1_655
Cs1 Mo1 Mo3 K1 -12.36(6) . 1_655
Cs1 Mo1 Mo3 K1 79.41(10) 2 1_655
K1 Mo1 Mo3 K1 65.41(13) 2_455 1_655
O8 Mo1 Mo3 Cs1 -122.6(3) . 2
O6 Mo1 Mo3 Cs1 7.0(3) . 2
O2 Mo1 Mo3 Cs1 120.7(2) 2_556 2
O4 Mo1 Mo3 Cs1 -67.9(4) . 2
O2 Mo1 Mo3 Cs1 166.9(2) . 2
O3 Mo1 Mo3 Cs1 60.8(3) . 2
Mo1 Mo1 Mo3 Cs1 142.98(5) 2_556 2
K1 Mo1 Mo3 Cs1 70.47(11) 1_646 2
Cs1 Mo1 Mo3 Cs1 -91.77(10) . 2
K1 Mo1 Mo3 Cs1 -14.00(6) 2_455 2
O8 Mo1 Mo3 K1 37.4(3) . 2_465
O6 Mo1 Mo3 K1 167.0(3) . 2_465
O2 Mo1 Mo3 K1 -79.3(2) 2_556 2_465
O4 Mo1 Mo3 K1 92.1(4) . 2_465
O2 Mo1 Mo3 K1 -33.1(3) . 2_465
O3 Mo1 Mo3 K1 -139.2(3) . 2_465
Mo1 Mo1 Mo3 K1 -57.01(6) 2_556 2_465
K1 Mo1 Mo3 K1 -129.52(8) 1_646 2_465
Cs1 Mo1 Mo3 K1 68.24(9) . 2_465
Cs1 Mo1 Mo3 K1 160.01(5) 2 2_465
K1 Mo1 Mo3 K1 146.01(10) 2_455 2_465
O8 Mo1 Mo3 Cs1 -130.7(3) . 1_655
O6 Mo1 Mo3 Cs1 -1.1(3) . 1_655
O2 Mo1 Mo3 Cs1 112.6(2) 2_556 1_655
O4 Mo1 Mo3 Cs1 -76.0(4) . 1_655
O2 Mo1 Mo3 Cs1 158.8(3) . 1_655
O3 Mo1 Mo3 Cs1 52.7(3) . 1_655
Mo1 Mo1 Mo3 Cs1 134.91(8) 2_556 1_655
K1 Mo1 Mo3 Cs1 62.39(13) 1_646 1_655
Cs1 Mo1 Mo3 Cs1 -99.84(12) . 1_655
Cs1 Mo1 Mo3 Cs1 -8.08(8) 2 1_655
K1 Mo1 Mo3 Cs1 -22.08(11) 2_455 1_655
O7 Mo3 O1 Mo2 -12.7(7) . 2_656
O9 Mo3 O1 Mo2 91.5(7) 2 2_656
O4 Mo3 O1 Mo2 -153.4(6) . 2_656
O3 Mo3 O1 Mo2 -168.6(7) . 2_656
O2 Mo3 O1 Mo2 -98.1(6) . 2_656
Mo1 Mo3 O1 Mo2 -139.0(6) . 2_656
K1 Mo3 O1 Mo2 43.1(8) 1_655 2_656
Cs1 Mo3 O1 Mo2 149.9(6) 2 2_656
K1 Mo3 O1 Mo2 -57.5(7) 2_465 2_656
Cs1 Mo3 O1 Mo2 68.6(6) 1_655 2_656
O7 Mo3 O1 Mo2 162.4(3) . .
O9 Mo3 O1 Mo2 -93.5(4) 2 .
O4 Mo3 O1 Mo2 21.7(7) . .
O3 Mo3 O1 Mo2 6.5(3) . .
O2 Mo3 O1 Mo2 76.9(3) . .
Mo1 Mo3 O1 Mo2 36.0(3) . .
K1 Mo3 O1 Mo2 -141.81(17) 1_655 .
Cs1 Mo3 O1 Mo2 -35.1(3) 2 .
K1 Mo3 O1 Mo2 117.5(2) 2_465 .
Cs1 Mo3 O1 Mo2 -116.4(3) 1_655 .
O10 Mo2 O1 Mo3 88.9(4) . .
O5 Mo2 O1 Mo3 -100.1(6) . .
O3 Mo2 O1 Mo3 -7.7(3) . .
O1 Mo2 O1 Mo3 -177.0(5) 2_656 .
K1 Mo2 O1 Mo3 -39.6(4) 1_646 .
Cs1 Mo2 O1 Mo3 167.3(2) 1_646 .
Cs1 Mo2 O1 Mo3 30.1(3) 2 .
Cs1 Mo2 O1 Mo3 -116.9(3) 2_556 .
O10 Mo2 O1 Mo2 -94.0(4) . 2_656
O5 Mo2 O1 Mo2 77.0(7) . 2_656
O3 Mo2 O1 Mo2 169.4(4) . 2_656
O1 Mo2 O1 Mo2 0.0 2_656 2_656
K1 Mo2 O1 Mo2 137.5(2) 1_646 2_656
Cs1 Mo2 O1 Mo2 -15.7(7) 1_646 2_656
Cs1 Mo2 O1 Mo2 -152.9(3) 2 2_656
Cs1 Mo2 O1 Mo2 60.1(3) 2_556 2_656
O8 Mo1 O2 Mo1 98.3(4) . 2_556
O6 Mo1 O2 Mo1 -85.8(8) . 2_556
O2 Mo1 O2 Mo1 0.0 2_556 2_556
O4 Mo1 O2 Mo1 -165.1(4) . 2_556
O3 Mo1 O2 Mo1 -89.1(3) . 2_556
Mo3 Mo1 O2 Mo1 -135.3(4) . 2_556
K1 Mo1 O2 Mo1 -32.4(3) 1_646 2_556
Cs1 Mo1 O2 Mo1 145.3(3) . 2_556
Cs1 Mo1 O2 Mo1 -122.3(2) 2 2_556
K1 Mo1 O2 Mo1 79(9) 2_455 2_556
O8 Mo1 O2 Mo3 -126.3(3) . .
O6 Mo1 O2 Mo3 49.6(8) . .
O2 Mo1 O2 Mo3 135.3(4) 2_556 .
O4 Mo1 O2 Mo3 -29.8(3) . .
O3 Mo1 O2 Mo3 46.2(2) . .
Mo1 Mo1 O2 Mo3 135.3(4) 2_556 .
K1 Mo1 O2 Mo3 102.91(19) 1_646 .
Cs1 Mo1 O2 Mo3 -79.3(2) . .
Cs1 Mo1 O2 Mo3 13.0(2) 2 .
K1 Mo1 O2 Mo3 -146(9) 2_455 .
O8 Mo1 O2 K1 -22.8(4) . 2_465
O6 Mo1 O2 K1 153.1(7) . 2_465
O2 Mo1 O2 K1 -121.1(5) 2_556 2_465
O4 Mo1 O2 K1 73.8(4) . 2_465
O3 Mo1 O2 K1 149.8(4) . 2_465
Mo3 Mo1 O2 K1 103.6(4) . 2_465
Mo1 Mo1 O2 K1 -121.1(5) 2_556 2_465
K1 Mo1 O2 K1 -153.5(2) 1_646 2_465
Cs1 Mo1 O2 K1 24.2(3) . 2_465
Cs1 Mo1 O2 K1 116.6(3) 2 2_465
K1 Mo1 O2 K1 -42(9) 2_455 2_465
O7 Mo3 O2 Mo1 -112.4(5) . 2_556
O9 Mo3 O2 Mo1 121.4(14) 2 2_556
O4 Mo3 O2 Mo1 139.4(5) . 2_556
O1 Mo3 O2 Mo1 -11.7(5) . 2_556
O3 Mo3 O2 Mo1 58.2(5) . 2_556
Mo1 Mo3 O2 Mo1 108.1(5) . 2_556
K1 Mo3 O2 Mo1 -158.5(3) 1_655 2_556
Cs1 Mo3 O2 Mo1 95.2(4) 2 2_556
K1 Mo3 O2 Mo1 -123.6(6) 2_465 2_556
Cs1 Mo3 O2 Mo1 -47.1(8) 1_655 2_556
O7 Mo3 O2 Mo1 139.5(4) . .
O9 Mo3 O2 Mo1 13.2(16) 2 .
O4 Mo3 O2 Mo1 31.2(3) . .
O1 Mo3 O2 Mo1 -119.8(3) . .
O3 Mo3 O2 Mo1 -49.9(3) . .
K1 Mo3 O2 Mo1 93.4(2) 1_655 .
Cs1 Mo3 O2 Mo1 -12.9(2) 2 .
K1 Mo3 O2 Mo1 128.3(3) 2_465 .
Cs1 Mo3 O2 Mo1 -155.2(3) 1_655 .
O7 Mo3 O2 K1 11.2(3) . 2_465
O9 Mo3 O2 K1 -115.0(14) 2 2_465
O4 Mo3 O2 K1 -97.0(3) . 2_465
O1 Mo3 O2 K1 111.9(3) . 2_465
O3 Mo3 O2 K1 -178.2(3) . 2_465
Mo1 Mo3 O2 K1 -128.3(3) . 2_465
K1 Mo3 O2 K1 -34.9(3) 1_655 2_465
Cs1 Mo3 O2 K1 -141.21(17) 2 2_465
Cs1 Mo3 O2 K1 76.5(5) 1_655 2_465
O10 Mo2 O3 Mo3 -97.6(4) . .
O5 Mo2 O3 Mo3 154.0(4) . .
O1 Mo2 O3 Mo3 24.2(6) 2_656 .
O1 Mo2 O3 Mo3 6.8(3) . .
K1 Mo2 O3 Mo3 161.7(4) 1_646 .
Cs1 Mo2 O3 Mo3 -170.84(11) 1_646 .
Cs1 Mo2 O3 Mo3 -102.1(4) 2 .
Cs1 Mo2 O3 Mo3 109.0(3) 2_556 .
O10 Mo2 O3 Mo1 151.1(7) . .
O5 Mo2 O3 Mo1 42.7(8) . .
O1 Mo2 O3 Mo1 -87.1(8) 2_656 .
O1 Mo2 O3 Mo1 -104.5(7) . .
K1 Mo2 O3 Mo1 50.4(6) 1_646 .
Cs1 Mo2 O3 Mo1 77.9(7) 1_646 .
Cs1 Mo2 O3 Mo1 146.6(9) 2 .
Cs1 Mo2 O3 Mo1 -2.3(8) 2_556 .
O10 Mo2 O3 Cs1 4.5(4) . 2
O5 Mo2 O3 Cs1 -103.9(4) . 2
O1 Mo2 O3 Cs1 126.3(4) 2_656 2
O1 Mo2 O3 Cs1 108.9(3) . 2
K1 Mo2 O3 Cs1 -96.2(3) 1_646 2
Cs1 Mo2 O3 Cs1 -68.8(4) 1_646 2
Cs1 Mo2 O3 Cs1 -148.92(19) 2_556 2
O7 Mo3 O3 Mo2 -81.5(9) . .
O9 Mo3 O3 Mo2 87.4(4) 2 .
O4 Mo3 O3 Mo2 -179.0(4) . .
O1 Mo3 O3 Mo2 -7.7(3) . .
O2 Mo3 O3 Mo2 -104.5(4) . .
Mo1 Mo3 O3 Mo2 -150.1(4) . .
K1 Mo3 O3 Mo2 132.3(2) 1_655 .
Cs1 Mo3 O3 Mo2 119.7(4) 2 .
K1 Mo3 O3 Mo2 -105.8(3) 2_465 .
Cs1 Mo3 O3 Mo2 52.2(4) 1_655 .
O7 Mo3 O3 Mo1 68.6(9) . .
O9 Mo3 O3 Mo1 -122.5(3) 2 .
O4 Mo3 O3 Mo1 -28.9(3) . .
O1 Mo3 O3 Mo1 142.4(3) . .
O2 Mo3 O3 Mo1 45.6(2) . .
K1 Mo3 O3 Mo1 -77.6(3) 1_655 .
Cs1 Mo3 O3 Mo1 -90.2(2) 2 .
K1 Mo3 O3 Mo1 44.3(2) 2_465 .
Cs1 Mo3 O3 Mo1 -157.70(10) 1_655 .
O7 Mo3 O3 Cs1 158.8(8) . 2
O9 Mo3 O3 Cs1 -32.3(3) 2 2
O4 Mo3 O3 Cs1 61.3(3) . 2
O1 Mo3 O3 Cs1 -127.4(3) . 2
O2 Mo3 O3 Cs1 135.8(3) . 2
Mo1 Mo3 O3 Cs1 90.2(2) . 2
K1 Mo3 O3 Cs1 12.6(4) 1_655 2
K1 Mo3 O3 Cs1 134.45(12) 2_465 2
Cs1 Mo3 O3 Cs1 -67.52(19) 1_655 2
O8 Mo1 O3 Mo2 104.1(15) . .
O6 Mo1 O3 Mo2 -110.2(7) . .
O2 Mo1 O3 Mo2 -7.8(7) 2_556 .
O4 Mo1 O3 Mo2 145.8(8) . .
O2 Mo1 O3 Mo2 68.4(7) . .
Mo3 Mo1 O3 Mo2 117.3(8) . .
Mo1 Mo1 O3 Mo2 33.0(6) 2_556 .
K1 Mo1 O3 Mo2 -53.0(7) 1_646 .
Cs1 Mo1 O3 Mo2 151.7(6) . .
Cs1 Mo1 O3 Mo2 -150.8(8) 2 .
K1 Mo1 O3 Mo2 -111.4(7) 2_455 .
O8 Mo1 O3 Mo3 -13.2(16) . .
O6 Mo1 O3 Mo3 132.5(3) . .
O2 Mo1 O3 Mo3 -125.1(3) 2_556 .
O4 Mo1 O3 Mo3 28.6(3) . .
O2 Mo1 O3 Mo3 -48.9(2) . .
Mo1 Mo1 O3 Mo3 -84.3(2) 2_556 .
K1 Mo1 O3 Mo3 -170.3(2) 1_646 .
Cs1 Mo1 O3 Mo3 34.4(3) . .
Cs1 Mo1 O3 Mo3 92.0(2) 2 .
K1 Mo1 O3 Mo3 131.36(17) 2_455 .
O8 Mo1 O3 Cs1 -105.2(15) . 2
O6 Mo1 O3 Cs1 40.5(3) . 2
O2 Mo1 O3 Cs1 143.0(3) 2_556 2
O4 Mo1 O3 Cs1 -63.4(3) . 2
O2 Mo1 O3 Cs1 -140.9(3) . 2
Mo3 Mo1 O3 Cs1 -92.0(2) . 2
Mo1 Mo1 O3 Cs1 -176.27(18) 2_556 2
K1 Mo1 O3 Cs1 97.8(2) 1_646 2
Cs1 Mo1 O3 Cs1 -57.6(2) . 2
K1 Mo1 O3 Cs1 39.40(19) 2_455 2
O7 Mo3 O4 Mo1 -117.1(4) . .
O9 Mo3 O4 Mo1 138.4(4) 2 .
O1 Mo3 O4 Mo1 22.7(7) . .
O3 Mo3 O4 Mo1 37.4(3) . .
O2 Mo3 O4 Mo1 -37.5(3) . .
K1 Mo3 O4 Mo1 -169.4(3) 1_655 .
Cs1 Mo3 O4 Mo1 93.0(3) 2 .
K1 Mo3 O4 Mo1 -80.5(3) 2_465 .
Cs1 Mo3 O4 Mo1 145.67(19) 1_655 .
O7 Mo3 O4 Cs1 9.1(6) . .
O9 Mo3 O4 Cs1 -95.4(6) 2 .
O1 Mo3 O4 Cs1 148.8(4) . .
O3 Mo3 O4 Cs1 163.6(6) . .
O2 Mo3 O4 Cs1 88.6(5) . .
Mo1 Mo3 O4 Cs1 126.1(7) . .
K1 Mo3 O4 Cs1 -43.3(5) 1_655 .
Cs1 Mo3 O4 Cs1 -140.9(6) 2 .
K1 Mo3 O4 Cs1 45.7(5) 2_465 .
Cs1 Mo3 O4 Cs1 -88.2(5) 1_655 .
O7 Mo3 O4 Cs1 149.9(3) . 2
O9 Mo3 O4 Cs1 45.4(3) 2 2
O1 Mo3 O4 Cs1 -70.4(5) . 2
O3 Mo3 O4 Cs1 -55.6(2) . 2
O2 Mo3 O4 Cs1 -130.5(3) . 2
Mo1 Mo3 O4 Cs1 -93.0(3) . 2
K1 Mo3 O4 Cs1 97.56(16) 1_655 2
K1 Mo3 O4 Cs1 -173.47(16) 2_465 2
Cs1 Mo3 O4 Cs1 52.7(3) 1_655 2
O8 Mo1 O4 Mo3 135.7(4) . .
O6 Mo1 O4 Mo3 -116.3(4) . .
O2 Mo1 O4 Mo3 14.0(7) 2_556 .
O2 Mo1 O4 Mo3 39.4(3) . .
O3 Mo1 O4 Mo3 -35.8(3) . .
Mo1 Mo1 O4 Mo3 30.9(4) 2_556 .
K1 Mo1 O4 Mo3 -60.8(5) 1_646 .
Cs1 Mo1 O4 Mo3 150.0(5) . .
Cs1 Mo1 O4 Mo3 -93.1(4) 2 .
K1 Mo1 O4 Mo3 -141.7(3) 2_455 .
O8 Mo1 O4 Cs1 -14.3(3) . .
O6 Mo1 O4 Cs1 93.7(3) . .
O2 Mo1 O4 Cs1 -136.0(4) 2_556 .
O2 Mo1 O4 Cs1 -110.6(3) . .
O3 Mo1 O4 Cs1 174.1(3) . .
Mo3 Mo1 O4 Cs1 -150.0(5) . .
Mo1 Mo1 O4 Cs1 -119.15(15) 2_556 .
K1 Mo1 O4 Cs1 149.13(14) 1_646 .
Cs1 Mo1 O4 Cs1 116.8(3) 2 .
K1 Mo1 O4 Cs1 68.3(2) 2_455 .
O8 Mo1 O4 Cs1 -131.2(3) . 2
O6 Mo1 O4 Cs1 -23.1(3) . 2
O2 Mo1 O4 Cs1 107.2(5) 2_556 2
O2 Mo1 O4 Cs1 132.5(3) . 2
O3 Mo1 O4 Cs1 57.3(2) . 2
Mo3 Mo1 O4 Cs1 93.1(4) . 2
Mo1 Mo1 O4 Cs1 124.02(14) 2_556 2
K1 Mo1 O4 Cs1 32.3(3) 1_646 2
Cs1 Mo1 O4 Cs1 -116.8(3) . 2
K1 Mo1 O4 Cs1 -48.6(2) 2_455 2
O5 Cs1 O4 Mo3 -14.3(7) 1_464 .
O8 Cs1 O4 Mo3 -119.3(6) . .
O6 Cs1 O4 Mo3 77.7(5) 2 .
O9 Cs1 O4 Mo3 -138.6(5) 2_455 .
O3 Cs1 O4 Mo3 116.2(5) 2 .
O7 Cs1 O4 Mo3 -2.0(5) 2_565 .
O9 Cs1 O4 Mo3 172.5(5) . .
O4 Cs1 O4 Mo3 135.3(7) 2 .
O5 Cs1 O4 Mo3 -73.1(5) 2_556 .
O10 Cs1 O4 Mo3 123.9(5) 2 .
Mo3 Cs1 O4 Mo3 147.3(5) 2 .
O5 Cs1 O4 Mo1 115.0(3) 1_464 .
O8 Cs1 O4 Mo1 9.9(2) . .
O6 Cs1 O4 Mo1 -153.1(3) 2 .
O9 Cs1 O4 Mo1 -9.4(4) 2_455 .
O3 Cs1 O4 Mo1 -114.6(3) 2 .
O7 Cs1 O4 Mo1 127.2(3) 2_565 .
O9 Cs1 O4 Mo1 -58.2(3) . .
O4 Cs1 O4 Mo1 -95.5(3) 2 .
O5 Cs1 O4 Mo1 56.1(3) 2_556 .
O10 Cs1 O4 Mo1 -106.9(4) 2 .
Mo3 Cs1 O4 Mo1 -83.5(2) 2 .
O5 Cs1 O4 Cs1 -149.5(3) 1_464 2
O8 Cs1 O4 Cs1 105.4(3) . 2
O6 Cs1 O4 Cs1 -57.6(2) 2 2
O9 Cs1 O4 Cs1 86.1(3) 2_455 2
O3 Cs1 O4 Cs1 -19.0(3) 2 2
O7 Cs1 O4 Cs1 -137.3(3) 2_565 2
O9 Cs1 O4 Cs1 37.3(2) . 2
O4 Cs1 O4 Cs1 0.0 2 2
O5 Cs1 O4 Cs1 151.6(2) 2_556 2
O10 Cs1 O4 Cs1 -11.3(5) 2 2
Mo3 Cs1 O4 Cs1 12.07(19) 2 2
O10 Mo2 O5 K1 -94.5(5) . 1_646
O3 Mo2 O5 K1 10.9(5) . 1_646
O1 Mo2 O5 K1 163.9(4) 2_656 1_646
O1 Mo2 O5 K1 94.4(6) . 1_646
Cs1 Mo2 O5 K1 -121.7(6) 1_646 1_646
Cs1 Mo2 O5 K1 -31.1(4) 2 1_646
Cs1 Mo2 O5 K1 118.3(6) 2_556 1_646
O10 Mo2 O5 Cs1 27.2(5) . 1_646
O3 Mo2 O5 Cs1 132.6(4) . 1_646
O1 Mo2 O5 Cs1 -74.4(4) 2_656 1_646
O1 Mo2 O5 Cs1 -143.8(4) . 1_646
K1 Mo2 O5 Cs1 121.7(6) 1_646 1_646
Cs1 Mo2 O5 Cs1 90.6(4) 2 1_646
Cs1 Mo2 O5 Cs1 -120.0(6) 2_556 1_646
O10 Mo2 O5 Cs1 147.2(4) . 2_556
O3 Mo2 O5 Cs1 -107.4(4) . 2_556
O1 Mo2 O5 Cs1 45.5(4) 2_656 2_556
O1 Mo2 O5 Cs1 -23.9(8) . 2_556
K1 Mo2 O5 Cs1 -118.3(5) 1_646 2_556
Cs1 Mo2 O5 Cs1 120.0(6) 1_646 2_556
Cs1 Mo2 O5 Cs1 -149.4(2) 2 2_556
O8 Mo1 O6 K1 -4.9(7) . 2_455
O2 Mo1 O6 K1 99.3(6) 2_556 2_455
O4 Mo1 O6 K1 -107.5(6) . 2_455
O2 Mo1 O6 K1 179.3(4) . 2_455
O3 Mo1 O6 K1 -177.6(6) . 2_455
Mo3 Mo1 O6 K1 -142.4(5) . 2_455
Mo1 Mo1 O6 K1 123.6(5) 2_556 2_455
K1 Mo1 O6 K1 115.8(6) 1_646 2_455
Cs1 Mo1 O6 K1 -52.5(6) . 2_455
Cs1 Mo1 O6 K1 -133.9(7) 2 2_455
O8 Mo1 O6 Cs1 128.9(3) . 2
O2 Mo1 O6 Cs1 -126.9(3) 2_556 2
O4 Mo1 O6 Cs1 26.4(4) . 2
O2 Mo1 O6 Cs1 -46.9(9) . 2
O3 Mo1 O6 Cs1 -43.7(3) . 2
Mo3 Mo1 O6 Cs1 -8.5(4) . 2
Mo1 Mo1 O6 Cs1 -102.6(3) 2_556 2
K1 Mo1 O6 Cs1 -110.3(3) 1_646 2
Cs1 Mo1 O6 Cs1 81.4(3) . 2
K1 Mo1 O6 Cs1 133.9(7) 2_455 2
O8 Mo1 O6 K1 -120.7(3) . 1_646
O2 Mo1 O6 K1 -16.5(3) 2_556 1_646
O4 Mo1 O6 K1 136.7(3) . 1_646
O2 Mo1 O6 K1 63.5(8) . 1_646
O3 Mo1 O6 K1 66.6(2) . 1_646
Mo3 Mo1 O6 K1 101.8(2) . 1_646
Mo1 Mo1 O6 K1 7.8(5) 2_556 1_646
Cs1 Mo1 O6 K1 -168.30(13) . 1_646
Cs1 Mo1 O6 K1 110.3(3) 2 1_646
K1 Mo1 O6 K1 -115.8(6) 2_455 1_646
O9 Mo3 O7 K1 158.3(4) 2 2_465
O4 Mo3 O7 K1 58.1(4) . 2_465
O1 Mo3 O7 K1 -100.3(4) . 2_465
O3 Mo3 O7 K1 -32.8(10) . 2_465
O2 Mo3 O7 K1 -11.0(3) . 2_465
Mo1 Mo3 O7 K1 20.5(5) . 2_465
K1 Mo3 O7 K1 124.4(4) 1_655 2_465
Cs1 Mo3 O7 K1 113.3(4) 2 2_465
Cs1 Mo3 O7 K1 -170.8(3) 1_655 2_465
O9 Mo3 O7 K1 33.9(4) 2 1_655
O4 Mo3 O7 K1 -66.3(3) . 1_655
O1 Mo3 O7 K1 135.2(3) . 1_655
O3 Mo3 O7 K1 -157.2(7) . 1_655
O2 Mo3 O7 K1 -135.4(3) . 1_655
Mo1 Mo3 O7 K1 -103.9(2) . 1_655
Cs1 Mo3 O7 K1 -11.1(6) 2 1_655
K1 Mo3 O7 K1 -124.4(4) 2_465 1_655
Cs1 Mo3 O7 K1 64.77(18) 1_655 1_655
O9 Mo3 O7 Cs1 -75.3(6) 2 2_565
O4 Mo3 O7 Cs1 -175.5(5) . 2_565
O1 Mo3 O7 Cs1 26.1(6) . 2_565
O3 Mo3 O7 Cs1 93.6(9) . 2_565
O2 Mo3 O7 Cs1 115.4(6) . 2_565
Mo1 Mo3 O7 Cs1 146.9(4) . 2_565
K1 Mo3 O7 Cs1 -109.1(6) 1_655 2_565
Cs1 Mo3 O7 Cs1 -120.3(5) 2 2_565
K1 Mo3 O7 Cs1 126.4(8) 2_465 2_565
Cs1 Mo3 O7 Cs1 -44.4(5) 1_655 2_565
O6 Mo1 O8 Cs1 -88.6(4) . .
O2 Mo1 O8 Cs1 166.0(3) 2_556 .
O4 Mo1 O8 Cs1 16.0(4) . .
O2 Mo1 O8 Cs1 89.7(3) . .
O3 Mo1 O8 Cs1 55.8(16) . .
Mo3 Mo1 O8 Cs1 44.7(4) . .
Mo1 Mo1 O8 Cs1 123.9(3) 2_556 .
K1 Mo1 O8 Cs1 -150.01(14) 1_646 .
Cs1 Mo1 O8 Cs1 -39.6(5) 2 .
K1 Mo1 O8 Cs1 -90.7(3) 2_455 .
O5 Cs1 O8 Mo1 -146.1(3) 1_464 .
O6 Cs1 O8 Mo1 6.1(5) 2 .
O9 Cs1 O8 Mo1 152.5(4) 2_455 .
O3 Cs1 O8 Mo1 69.9(4) 2 .
O7 Cs1 O8 Mo1 -70.2(4) 2_565 .
O4 Cs1 O8 Mo1 -12.1(3) . .
O9 Cs1 O8 Mo1 94.9(4) . .
O4 Cs1 O8 Mo1 47.9(4) 2 .
O5 Cs1 O8 Mo1 -122.2(5) 2_556 .
O10 Cs1 O8 Mo1 129.9(3) 2 .
Mo3 Cs1 O8 Mo1 75.9(4) 2 .
O5 Cs1 O9 Mo3 103.7(4) 1_464 2
O8 Cs1 O9 Mo3 -131.1(4) . 2
O6 Cs1 O9 Mo3 -12.3(4) 2 2
O9 Cs1 O9 Mo3 144.5(6) 2_455 2
O3 Cs1 O9 Mo3 24.9(3) 2 2
O7 Cs1 O9 Mo3 -61.8(9) 2_565 2
O4 Cs1 O9 Mo3 -81.1(4) . 2
O4 Cs1 O9 Mo3 -33.5(3) 2 2
O5 Cs1 O9 Mo3 -161.2(3) 2_556 2
O10 Cs1 O9 Mo3 75.3(3) 2 2
O5 Cs1 O9 K1 -154.3(3) 1_464 2_455
O8 Cs1 O9 K1 -29.1(3) . 2_455
O6 Cs1 O9 K1 89.8(3) 2 2_455
O9 Cs1 O9 K1 -113.5(4) 2_455 2_455
O3 Cs1 O9 K1 127.0(4) 2 2_455
O7 Cs1 O9 K1 40.2(9) 2_565 2_455
O4 Cs1 O9 K1 21.0(3) . 2_455
O4 Cs1 O9 K1 68.5(3) 2 2_455
O5 Cs1 O9 K1 -59.2(3) 2_556 2_455
O10 Cs1 O9 K1 177.3(3) 2 2_455
Mo3 Cs1 O9 K1 102.0(5) 2 2_455
O5 Cs1 O9 Cs1 -40.8(4) 1_464 2_455
O8 Cs1 O9 Cs1 84.4(3) . 2_455
O6 Cs1 O9 Cs1 -156.8(3) 2 2_455
O9 Cs1 O9 Cs1 0.0 2_455 2_455
O3 Cs1 O9 Cs1 -119.6(4) 2 2_455
O7 Cs1 O9 Cs1 153.7(6) 2_565 2_455
O4 Cs1 O9 Cs1 134.4(3) . 2_455
O4 Cs1 O9 Cs1 -178.0(4) 2 2_455
O5 Cs1 O9 Cs1 54.3(4) 2_556 2_455
O10 Cs1 O9 Cs1 -69.2(3) 2 2_455
Mo3 Cs1 O9 Cs1 -144.5(6) 2 2_455
O5 Mo2 O10 K1 170(19) . 2
O3 Mo2 O10 K1 61(19) . 2
O1 Mo2 O10 K1 -89(19) 2_656 2
O1 Mo2 O10 K1 -15(19) . 2
K1 Mo2 O10 K1 129(19) 1_646 2
Cs1 Mo2 O10 K1 -173(19) 1_646 2
Cs1 Mo2 O10 K1 64(19) 2 2
Cs1 Mo2 O10 K1 -157(19) 2_556 2
O5 Mo2 O10 Cs1 105.1(3) . 2
O3 Mo2 O10 Cs1 -3.3(3) . 2
O1 Mo2 O10 Cs1 -153.1(2) 2_656 2
O1 Mo2 O10 Cs1 -79.7(3) . 2
K1 Mo2 O10 Cs1 64.1(2) 1_646 2
Cs1 Mo2 O10 Cs1 122.7(2) 1_646 2
Cs1 Mo2 O10 Cs1 138.6(2) 2_556 2
